data_7059770
loop_
_publ_author_name
'J\"a\"askel\"ainen, Sirpa'
'Koshevoy, Igor O.'
'Suvanto, Sari'
'Ryh\"anen, Tiina'
'Hirva, Pipsa'

_publ_section_title
;
 Vinylimidazole coordination modes to Pt and Au metal centers
;
_journal_issue 29
_journal_name_full 'New Journal of Chemistry'
_journal_page_first 12762
_journal_page_last 12770
_journal_paper_doi 10.1039/D0NJ00845A
_journal_volume 44
_journal_year 2020
_chemical_formula_moiety 'C5 H7 Cl3 N2 Pt, H2 O'
_chemical_formula_sum 'C5 H9 Cl3 N2 O Pt'
_chemical_formula_weight 414.58
_space_group_crystal_system monoclinic
_space_group_IT_number 14
_space_group_name_Hall '-P 2yn'
_space_group_name_H-M_alt 'P 1 21/n 1'
_atom_sites_solution_hydrogens mixed
_audit_creation_method SHELXL-2018/3
_audit_update_record
;
2020-06-17 deposited with the CCDC.	2020-06-29 downloaded from the CCDC.
;
_cell_angle_alpha 90
_cell_angle_beta 95.214(4)
_cell_angle_gamma 90
_cell_formula_units_Z 4
_cell_length_a 6.6036(13)
_cell_length_b 12.158(2)
_cell_length_c 12.513(2)
_cell_measurement_reflns_used 9891
_cell_measurement_temperature 150(2)
_cell_measurement_theta_max 40.23
_cell_measurement_theta_min 3.37
_cell_volume 1000.5(3)
_computing_cell_refinement 'Bruker SAINT'
_computing_data_collection 'Bruker APEX2'
_computing_data_reduction 'Bruker SAINT'
_computing_molecular_graphics 'Diamond v.4.03 (Brandenburg, 2014)'
_computing_publication_material 'SHELXL-2018/3 (Sheldrick, 2018)'
_computing_structure_refinement 'SHELXL-2018/3 (Sheldrick, 2018)'
_computing_structure_solution 'SHELXS-2018/3 (Sheldrick, 2018)'
_diffrn_ambient_temperature 150(2)
_diffrn_detector_area_resol_mean 16
_diffrn_measured_fraction_theta_full 0.996
_diffrn_measured_fraction_theta_max 0.956
_diffrn_measurement_device '62mm x 62mm CCD camera on \k-goniostat'
_diffrn_measurement_device_type 'Bruker KAPPA APEX II CCD'
_diffrn_measurement_method '\f scans and \w scans with \k offset'
_diffrn_radiation_monochromator 'horizontally mounted graphite crystal'
_diffrn_radiation_type MoK\a
_diffrn_radiation_wavelength 0.71073
_diffrn_reflns_av_R_equivalents 0.0229
_diffrn_reflns_av_unetI/netI 0.0227
_diffrn_reflns_Laue_measured_fraction_full 0.996
_diffrn_reflns_Laue_measured_fraction_max 0.956
_diffrn_reflns_limit_h_max 9
_diffrn_reflns_limit_h_min -11
_diffrn_reflns_limit_k_max 21
_diffrn_reflns_limit_k_min -22
_diffrn_reflns_limit_l_max 22
_diffrn_reflns_limit_l_min -22
_diffrn_reflns_number 21058
_diffrn_reflns_point_group_measured_fraction_full 0.996
_diffrn_reflns_point_group_measured_fraction_max 0.956
_diffrn_reflns_theta_full 25.242
_diffrn_reflns_theta_max 40.255
_diffrn_reflns_theta_min 3.351
_exptl_absorpt_coefficient_mu 14.780
_exptl_absorpt_correction_T_max 0.141
_exptl_absorpt_correction_T_min 0.091
_exptl_absorpt_correction_type numerical
_exptl_absorpt_process_details 'SADABS (Sheldrick, 2008)'
_exptl_crystal_colour yellow
_exptl_crystal_density_diffrn 2.752
_exptl_crystal_description block
_exptl_crystal_F_000 760
_exptl_crystal_size_max 0.312
_exptl_crystal_size_mid 0.296
_exptl_crystal_size_min 0.218
_refine_diff_density_max 0.729
_refine_diff_density_min -1.214
_refine_diff_density_rms 0.153
_refine_ls_extinction_method none
_refine_ls_goodness_of_fit_ref 1.037
_refine_ls_hydrogen_treatment constr
_refine_ls_matrix_type full
_refine_ls_number_parameters 112
_refine_ls_number_reflns 6022
_refine_ls_number_restraints 0
_refine_ls_restrained_S_all 1.037
_refine_ls_R_factor_all 0.0221
_refine_ls_R_factor_gt 0.0176
_refine_ls_shift/su_max 0.001
_refine_ls_shift/su_mean 0.000
_refine_ls_structure_factor_coef Fsqd
_refine_ls_weighting_details 'w=1/[\s^2^(Fo^2^)+(0.0148P)^2^+0.4591P] where P=(Fo^2^+2Fc^2^)/3'
_refine_ls_weighting_scheme calc
_refine_ls_wR_factor_gt 0.0372
_refine_ls_wR_factor_ref 0.0383
_reflns_Friedel_coverage 0.000
_reflns_number_gt 5340
_reflns_number_total 6022
_reflns_threshold_expression 'I > 2\s(I)'
_cod_data_source_file d0nj00845a2.cif
_cod_data_source_block 1
_cod_depositor_comments
;Adding full bibliography for 7059770--7059773.cif.

 Adding full bibliography for 7059770--7059773.cif.
;
_cod_original_sg_symbol_H-M 'P 21/n'
_cod_database_code 7059770
_shelx_shelxl_version_number 2018/3
_shelx_space_group_comment
;
The symmetry employed for this shelxl refinement is uniquely defined
by the following loop, which should always be used as a source of
symmetry information in preference to the above space-group names.
They are only intended as comments.
;
_shelx_estimated_absorpt_t_min 0.091
_shelx_estimated_absorpt_t_max 0.141

loop_
_space_group_symop_operation_xyz
'x, y, z'
'-x+1/2, y+1/2, -z+1/2'
'-x, -y, -z'
'x-1/2, -y-1/2, z-1/2'

loop_
_atom_site_label
_atom_site_type_symbol
_atom_site_fract_x
_atom_site_fract_y
_atom_site_fract_z
_atom_site_U_iso_or_equiv
_atom_site_adp_type
_atom_site_occupancy
_atom_site_site_symmetry_order
_atom_site_calc_flag
_atom_site_refinement_flags_posn
_atom_site_refinement_flags_adp
_atom_site_refinement_flags_occupancy
_atom_site_disorder_assembly
_atom_site_disorder_group
C2 C 0.5681(3) -0.00318(14) 1.30862(13) 0.0199(3) Uani 1 1 d . . . . .
H2 H 0.623230 0.035177 1.370726 0.024 Uiso 1 1 calc R U . . .
C4 C 0.3667(3) -0.10457(15) 1.19883(15) 0.0221(3) Uani 1 1 d . . . . .
H4 H 0.255587 -0.149288 1.171922 0.027 Uiso 1 1 calc R U . . .
C5 C 0.5264(3) -0.07391(14) 1.14541(14) 0.0206(3) Uani 1 1 d . . . . .
H5 H 0.548651 -0.092445 1.073655 0.025 Uiso 1 1 calc R U . . .
C6 C 0.8391(2) 0.03548(13) 1.19015(13) 0.0178(3) Uani 1 1 d . . . . .
H6 H 0.893048 0.013018 1.125783 0.021 Uiso 1 1 calc R U . . .
C7 C 0.9474(3) 0.11200(15) 1.25577(14) 0.0207(3) Uani 1 1 d . . . . .
H7A H 0.896209 0.135591 1.320502 0.025 Uiso 1 1 calc R U . . .
H7B H 1.072467 0.140529 1.235744 0.025 Uiso 1 1 calc R U . . .
N1 N 0.6514(2) -0.01028(11) 1.21549(11) 0.0171(2) Uani 1 1 d . . . . .
N3 N 0.3955(2) -0.05886(12) 1.29922(12) 0.0207(3) Uani 1 1 d . . . . .
H3 H 0.311527 -0.065337 1.349596 0.025 Uiso 1 1 d R U . . .
Cl1 Cl 0.74029(7) 0.33185(4) 0.99367(4) 0.02333(7) Uani 1 1 d . . . . .
Cl2 Cl 1.08641(7) 0.14405(4) 1.02438(4) 0.02470(8) Uani 1 1 d . . . . .
Cl3 Cl 0.55681(7) 0.24958(4) 1.21462(4) 0.02406(8) Uani 1 1 d . . . . .
Pt1 Pt 0.81778(2) 0.19476(2) 1.11801(2) 0.01431(2) Uani 1 1 d . . . . .
O1 O 0.2268(2) -0.11659(11) 1.48297(11) 0.0217(2) Uani 1 1 d G . . . .
H1A H 0.094832 -0.120295 1.473074 0.032 Uiso 1 1 d G U . . .
H1B H 0.302915 -0.175039 1.484296 0.032 Uiso 1 1 d G U . . .

loop_
_atom_site_aniso_label
_atom_site_aniso_U_11
_atom_site_aniso_U_22
_atom_site_aniso_U_33
_atom_site_aniso_U_23
_atom_site_aniso_U_13
_atom_site_aniso_U_12
C2 0.0236(7) 0.0201(7) 0.0160(6) 0.0018(5) 0.0024(5) 0.0008(6)
C4 0.0209(7) 0.0237(7) 0.0219(7) 0.0003(6) 0.0026(6) -0.0020(6)
C5 0.0212(7) 0.0231(7) 0.0176(6) -0.0037(5) 0.0020(5) -0.0024(6)
C6 0.0173(6) 0.0183(6) 0.0179(6) -0.0001(5) 0.0018(5) 0.0013(5)
C7 0.0198(7) 0.0235(7) 0.0179(7) 0.0011(5) -0.0031(5) -0.0005(6)
N1 0.0189(5) 0.0166(5) 0.0158(5) 0.0001(4) 0.0022(4) -0.0001(4)
N3 0.0220(6) 0.0219(6) 0.0185(6) 0.0020(5) 0.0040(5) 0.0000(5)
Cl1 0.02435(18) 0.02533(18) 0.01999(17) 0.00622(14) 0.00031(14) -0.00054(14)
Cl2 0.02427(18) 0.02208(17) 0.0296(2) -0.00555(15) 0.01270(15) -0.00282(14)
Cl3 0.02450(18) 0.02562(18) 0.02320(18) 0.00146(14) 0.00841(14) 0.00764(15)
Pt1 0.01516(3) 0.01516(3) 0.01257(2) -0.00179(2) 0.00102(2) -0.00067(2)
O1 0.0213(5) 0.0220(5) 0.0220(6) -0.0032(4) 0.0036(4) -0.0021(4)

loop_
_atom_type_symbol
_atom_type_description
_atom_type_scat_dispersion_real
_atom_type_scat_dispersion_imag
_atom_type_scat_source
C C 0.0033 0.0016 'International Tables Vol C Tables 4.2.6.8 and 6.1.1.4'
H H 0.0000 0.0000 'International Tables Vol C Tables 4.2.6.8 and 6.1.1.4'
N N 0.0061 0.0033 'International Tables Vol C Tables 4.2.6.8 and 6.1.1.4'
Cl Cl 0.1484 0.1585 'International Tables Vol C Tables 4.2.6.8 and 6.1.1.4'
Pt Pt -1.7033 8.3905 'International Tables Vol C Tables 4.2.6.8 and 6.1.1.4'
O O 0.0106 0.0060 'International Tables Vol C Tables 4.2.6.8 and 6.1.1.4'

loop_
_geom_angle_atom_site_label_1
_geom_angle_atom_site_label_2
_geom_angle_atom_site_label_3
_geom_angle
_geom_angle_site_symmetry_1
_geom_angle_site_symmetry_3
_geom_angle_publ_flag
N3 C2 N1 108.03(15) . . ?
N3 C2 H2 126.0 . . ?
N1 C2 H2 126.0 . . ?
C5 C4 N3 106.98(16) . . ?
C5 C4 H4 126.5 . . ?
N3 C4 H4 126.5 . . ?
C4 C5 N1 106.74(15) . . ?
C4 C5 H5 126.6 . . ?
N1 C5 H5 126.6 . . ?
C7 C6 N1 122.77(15) . . ?
C7 C6 Pt1 69.79(10) . . ?
N1 C6 Pt1 115.11(11) . . ?
C7 C6 H6 118.6 . . ?
N1 C6 H6 118.6 . . ?
Pt1 C6 H6 85.3 . . ?
C6 C7 Pt1 71.86(10) . . ?
C6 C7 H7A 120.0 . . ?
Pt1 C7 H7A 113.8 . . ?
C6 C7 H7B 120.0 . . ?
Pt1 C7 H7B 84.7 . . ?
H7A C7 H7B 120.0 . . ?
C2 N1 C5 108.62(14) . . ?
C2 N1 C6 127.33(15) . . ?
C5 N1 C6 124.02(14) . . ?
C2 N3 C4 109.62(14) . . ?
C2 N3 H3 125.2 . . ?
C4 N3 H3 125.2 . . ?
C7 Pt1 C6 38.35(7) . . ?
C7 Pt1 Cl3 88.65(5) . . ?
C6 Pt1 Cl3 93.70(4) . . ?
C7 Pt1 Cl2 90.79(5) . . ?
C6 Pt1 Cl2 87.02(4) . . ?
Cl3 Pt1 Cl2 178.052(17) . . ?
C7 Pt1 Cl1 160.92(5) . . ?
C6 Pt1 Cl1 160.51(5) . . ?
Cl3 Pt1 Cl1 90.815(19) . . ?
Cl2 Pt1 Cl1 89.096(19) . . ?
H1A O1 H1B 122.0 . . ?

loop_
_geom_bond_atom_site_label_1
_geom_bond_atom_site_label_2
_geom_bond_distance
_geom_bond_site_symmetry_2
_geom_bond_publ_flag
C2 N3 1.322(2) . ?
C2 N1 1.336(2) . ?
C2 H2 0.9500 . ?
C4 C5 1.351(2) . ?
C4 N3 1.371(2) . ?
C4 H4 0.9500 . ?
C5 N1 1.385(2) . ?
C5 H5 0.9500 . ?
C6 C7 1.395(2) . ?
C6 N1 1.420(2) . ?
C6 Pt1 2.1358(17) . ?
C6 H6 0.9500 . ?
C7 Pt1 2.1092(17) . ?
C7 H7A 0.9500 . ?
C7 H7B 0.9500 . ?
N3 H3 0.8800 . ?
Cl1 Pt1 2.3056(5) . ?
Cl2 Pt1 2.2972(5) . ?
Cl3 Pt1 2.2922(5) . ?
O1 H1A 0.8699 . ?
O1 H1B 0.8699 . ?
